data_2003811
loop_
_publ_author_name
'Begley, M. J.'
'Sowerby, D. B.'
'Silaghi-Dumitrescu, L.'

_publ_section_title
;
 Diphenylarsenic(III) Iodide
;
_journal_issue 8
_journal_name_full 'Acta Crystallographica Section C'
_journal_page_first 1632
_journal_page_last 1634
_journal_paper_doi 10.1107/S0108270195001466
_journal_volume 51
_journal_year 1995
_chemical_compound_source 'see text'
_chemical_formula_sum 'C12 H10 As I'
_chemical_formula_weight 356.1
_space_group_IT_number 14
_symmetry_cell_setting monoclinic
_symmetry_space_group_name_Hall '-P 2yab'
_symmetry_space_group_name_H-M 'P 1 21/a 1'
_atom_type_scat_source IntTabIV
_cell_angle_alpha 90
_cell_angle_beta 91.38(3)
_cell_angle_gamma 90
_cell_formula_units_Z 4
_cell_length_a 11.002(6)
_cell_length_b 8.857(4)
_cell_length_c 12.246(5)
_cell_measurement_reflns_used 12
_cell_measurement_temperature 293
_cell_measurement_theta_max 16
_cell_measurement_theta_min 12
_cell_volume 1193.0(10)
_diffrn_measurement_device 'Hilger Y290'
_diffrn_measurement_method '\w/2\q scans'
_diffrn_radiation_type MoK\a
_diffrn_radiation_wavelength 0.71073
_diffrn_reflns_limit_h_max 11
_diffrn_reflns_limit_h_min 0
_diffrn_reflns_limit_k_max 9
_diffrn_reflns_limit_k_min 0
_diffrn_reflns_limit_l_max 15
_diffrn_reflns_limit_l_min -15
_diffrn_reflns_number 2259
_diffrn_reflns_theta_max 25
_diffrn_standards_decay_% 0
_diffrn_standards_interval_count 100
_diffrn_standards_number 3
_exptl_absorpt_coefficient_mu 5.4
_exptl_absorpt_correction_T_max 0.23
_exptl_absorpt_correction_T_min 0.14
_exptl_absorpt_correction_type 'empirical (DIFABS; Walker & Stuart, 1983)'
_exptl_crystal_colour 'pale yellow'
_exptl_crystal_density_diffrn 1.982
_exptl_crystal_description prism
_exptl_crystal_size_max 0.50
_exptl_crystal_size_mid 0.35
_exptl_crystal_size_min 0.30
_refine_diff_density_max 0.53
_refine_diff_density_min -0.62
_refine_ls_extinction_method none
_refine_ls_hydrogen_treatment refall
_refine_ls_number_parameters 167
_refine_ls_number_reflns 1755
_refine_ls_R_factor_obs 0.039
_refine_ls_shift/esd_max 0.02
_refine_ls_structure_factor_coef F
_refine_ls_weighting_scheme ' Weights: 4 parameter Chebyshev polynomial'
_refine_ls_wR_factor_obs 0.045
_reflns_number_observed 1755
_reflns_number_total 2259
_reflns_observed_criterion I>3\s(I)
_cod_data_source_file mu1163.cif
_cod_data_source_block mu1163a
_cod_original_sg_symbol_H-M 'P 21/a'
_cod_database_code 2003811

loop_
_symmetry_equiv_pos_as_xyz
x,y,z
1/2+x,1/2-y,z
-x,-y,-z
1/2-x,1/2+y,-z

loop_
_atom_site_label
_atom_site_fract_x
_atom_site_fract_y
_atom_site_fract_z
_atom_site_U_iso_or_equiv
I(1) .58009(5) .08604(5) .69855(4) .0586
As(1) .48010(5) .33026(8) .77258(5) .0488
C(1) .5679(5) .3360(7) .9120(5) .0449
C(2) .6551(6) .4398(9) .9395(6) .0522
C(3) .7107(7) .438(1) 1.0436(6) .0633
C(4) .6767(8) .334(1) 1.1183(6) .0659
C(5) .5892(9) .231(1) 1.0928(6) .0662
C(6) .5331(8) .233(1) .9904(6) .0622
C(7) .5708(5) .4767(7) .6875(4) .0441
C(8) .5007(6) .5866(8) .6349(5) .0545
C(9) .5559(8) .6942(8) .5709(5) .0601
C(10) .6795(9) .6902(9) .5564(6) .0649
C(11) .7496(8) .5800(9) .6073(6) .0650
C(12) .6946(6) .4731(8) .6724(5) .0515
H(2) .668(8) .50(1) .897(7) .04(2)
H(3) .77(1) .52(1) 1.058(9) .09(3)
H(4) .718(9) .34(1) 1.194(8) .08(3)
H(5) .553(9) .16(1) 1.144(8) .07(3)
H(6) .489(7) .179(9) .969(6) .03(2)
H(8) .401(9) .587(9) .639(7) .06(2)
H(9) .503(7) .781(8) .530(6) .04(2)
H(10) .708(7) .763(9) .508(7) .04(2)
H(11) .83(1) .57(1) .592(8) .07(3)
H(12) .744(8) .392(9) .686(7) .05(2)

loop_
_geom_angle_atom_site_label_1
_geom_angle_atom_site_label_2
_geom_angle_atom_site_label_3
_geom_angle
_geom_angle_publ_flag
C(1) As(1) I(1) 97.0(2) yes
C(7) As(1) I(1) 98.1(2) yes
C(7) As(1) C(1) 101.7(2) yes
C(2) C(1) As(1) 124.5(5) yes
C(6) C(1) As(1) 116.9(6) yes
C(6) C(1) C(2) 118.5(7) no
C(3) C(2) C(1) 120.3(7) no
C(4) C(3) C(2) 120.0(8) no
C(5) C(4) C(3) 120.4(7) no
C(6) C(5) C(4) 119.8(7) no
C(5) C(6) C(1) 120.8(8) no
C(8) C(7) As(1) 115.3(5) yes
C(12) C(7) As(1) 125.1(5) yes
C(12) C(7) C(8) 119.6(6) no
C(9) C(8) C(7) 119.9(7) no
C(10) C(9) C(8) 120.2(7) no
C(11) C(10) C(9) 120.1(7) no
C(12) C(11) C(10) 119.7(8) no
C(11) C(12) C(7) 120.5(7) no
H(2) C(2) C(1) 117(6) no
H(2) C(2) C(3) 123(6) no
H(3) C(3) C(2) 115(6) no
H(3) C(3) C(4) 125(6) no
H(4) C(4) C(3) 117(6) no
H(4) C(4) C(5) 123(6) no
H(5) C(5) C(4) 124(6) no
H(5) C(5) C(6) 115(6) no
H(6) C(6) C(1) 113(6) no
H(6) C(6) C(5) 126(6) no
H(8) C(8) C(7) 122(4) no
H(8) C(8) C(9) 118(4) no
H(9) C(9) C(8) 121(4) no
H(9) C(9) C(10) 119(4) no
H(10) C(10) C(9) 115(4) no
H(10) C(10) C(11) 125(5) no
H(11) C(11) C(10) 118(6) no
H(11) C(11) C(12) 121(6) no
H(12) C(12) C(7) 125(5) no
H(12) C(12) C(11) 113(5) no

loop_
_geom_bond_atom_site_label_1
_geom_bond_atom_site_label_2
_geom_bond_distance
_geom_bond_publ_flag
I(1) As(1) 2.6000(10) yes
As(1) C(1) 1.942(6) yes
As(1) C(7) 1.953(6) yes
C(1) C(2) 1.366(9) no
C(1) C(6) 1.380(10) no
C(2) C(3) 1.400(10) no
C(3) C(4) 1.360(10) no
C(4) C(5) 1.360(10) no
C(5) C(6) 1.380(10) no
C(7) C(8) 1.390(9) no
C(7) C(12) 1.379(8) no
C(9) C(10) 1.380(10) no
C(10) C(11) 1.380(10) no
C(11) C(12) 1.390(10) no
C(2) H(2) .77(9) no
C(3) H(3) 1.00(10) no
C(4) H(4) 1.00(10) no
C(5) H(5) 1.00(10) no
C(6) H(6) .73(7) no
C(8) H(8) 1.10(9) no
C(9) H(9) 1.08(7) no
C(10) H(10) .93(8) no
C(11) H(11) .90(10) no
C(12) H(12) .92(8) no
